data_4026469
loop_
_publ_author_name
'Naveen Anand'
'Bhahwal A. Shah'
'Munish Kapoor'
'Rajinder Parshad'
'Rattan L. Sharma'
'Maninder S. Hundal'
'Ajay P. S. Pannu'
'Prasad V. Bharatam'
'Subhash C. Taneja'

_publ_section_title
;
 Entrapment and Kinetic Resolution of Stabilized Axial and Equatorial
 Conformers of Spiro-\b-lactams
;
_journal_name_full 'Journal of Organic Chemistry'
_journal_page_first 5999
_journal_page_last 6006
_journal_paper_doi 10.1021/jo200363x
_journal_volume 76
_journal_year 2011
_chemical_formula_moiety 'C18 H23 N O4'
_chemical_formula_sum 'C18 H23 N O4'
_chemical_formula_weight 317.37
_chemical_name_systematic
; 
 ? 
;
_space_group_IT_number 14
_symmetry_cell_setting monoclinic
_symmetry_space_group_name_Hall '-P 2ybc'
_symmetry_space_group_name_H-M 'P 1 21/c 1'
_atom_sites_solution_hydrogens geom
_atom_sites_solution_primary direct
_atom_sites_solution_secondary difmap
_audit_creation_method SHELXL-97
_cell_angle_alpha 90.00
_cell_angle_beta 111.660(5)
_cell_angle_gamma 90.000(4)
_cell_formula_units_Z 4
_cell_length_a 9.698(5)
_cell_length_b 15.006(3)
_cell_length_c 13.004(4)
_cell_measurement_reflns_used 53
_cell_measurement_temperature 295(2)
_cell_measurement_theta_max 20
_cell_measurement_theta_min 12
_cell_volume 1758.8(11)
_computing_cell_refinement 'Siemens XSCANS'
_computing_data_collection 'Siemens XSCANS'
_computing_data_reduction 'SHELXTL-PC (Sheldrick, 1993)'
_computing_molecular_graphics 'ORTEP,Mercury(Farrugia,1997;Bruno et.al.,2002)'
_computing_publication_material 'WINGX,(Farrugia, 1999)'
_computing_structure_refinement 'SHELXL-97 (Sheldrick, 1997)'
_computing_structure_solution 'SIR-92 (Altamore et. al., 1992)'
_diffrn_ambient_temperature 295(2)
_diffrn_measured_fraction_theta_full 1.000
_diffrn_measured_fraction_theta_max 1.000
_diffrn_measurement_device_type 'Siemens p4 diffractometer'
_diffrn_measurement_method theta-2theta
_diffrn_radiation_monochromator graphite
_diffrn_radiation_source 'fine-focus sealed tube'
_diffrn_radiation_type MoK\a
_diffrn_radiation_wavelength 0.71069
_diffrn_reflns_av_R_equivalents 0.0986
_diffrn_reflns_av_sigmaI/netI 0.1923
_diffrn_reflns_limit_h_max 11
_diffrn_reflns_limit_h_min 0
_diffrn_reflns_limit_k_max 18
_diffrn_reflns_limit_k_min 0
_diffrn_reflns_limit_l_max 14
_diffrn_reflns_limit_l_min -15
_diffrn_reflns_number 3476
_diffrn_reflns_theta_full 25.50
_diffrn_reflns_theta_max 25.50
_diffrn_reflns_theta_min 2.16
_diffrn_standards_interval_count 50
_diffrn_standards_number 3
_exptl_absorpt_coefficient_mu 0.084
_exptl_absorpt_correction_type none
_exptl_crystal_density_diffrn 1.199
_exptl_crystal_F_000 680
_exptl_crystal_size_max 0.18
_exptl_crystal_size_mid 0.16
_exptl_crystal_size_min 0.16
_refine_diff_density_max 0.200
_refine_diff_density_min -0.192
_refine_diff_density_rms 0.041
_refine_ls_extinction_coef 0.0039(11)
_refine_ls_extinction_expression Fc^*^=kFc[1+0.001xFc^2^\l^3^/sin(2\q)]^-1/4^
_refine_ls_extinction_method SHELXL
_refine_ls_goodness_of_fit_ref 0.980
_refine_ls_hydrogen_treatment none
_refine_ls_matrix_type full
_refine_ls_number_parameters 209
_refine_ls_number_reflns 3275
_refine_ls_number_restraints 0
_refine_ls_restrained_S_all 0.980
_refine_ls_R_factor_all 0.2740
_refine_ls_R_factor_gt 0.0874
_refine_ls_shift/su_max 0.000
_refine_ls_shift/su_mean 0.000
_refine_ls_structure_factor_coef Fsqd
_refine_ls_weighting_details 'calc w=1/[\s^2^(Fo^2^)+(0.0567P)^2^+0.0000P] where P=(Fo^2^+2Fc^2^)/3'
_refine_ls_weighting_scheme calc
_refine_ls_wR_factor_gt 0.1408
_refine_ls_wR_factor_ref 0.2035
_reflns_number_gt 1016
_reflns_number_total 3275
_reflns_threshold_expression >2sigma(I)
_cod_data_source_file jo200363x_si_2b.cif
_cod_data_source_block shelxl
_cod_database_code 4026469

loop_
_symmetry_equiv_pos_as_xyz
'x, y, z'
'-x, y+1/2, -z+1/2'
'-x, -y, -z'
'x, -y-1/2, z-1/2'

loop_
_atom_site_label
_atom_site_type_symbol
_atom_site_fract_x
_atom_site_fract_y
_atom_site_fract_z
_atom_site_U_iso_or_equiv
_atom_site_adp_type
_atom_site_occupancy
_atom_site_symmetry_multiplicity
_atom_site_calc_flag
_atom_site_refinement_flags
C1 C 0.1860(6) 0.3723(4) 0.8954(4) 0.0475(15) Uani 1 1 d .
C2 C 0.2999(6) 0.3183(4) 0.8688(4) 0.0649(18) Uani 1 1 d .
H2A H 0.3468 0.3555 0.8301 0.078 Uiso 1 1 calc R
H2B H 0.2512 0.2693 0.8205 0.078 Uiso 1 1 calc R
C3 C 0.4189(6) 0.2814(5) 0.9746(5) 0.089(2) Uani 1 1 d .
H3A H 0.4739 0.3304 1.0199 0.106 Uiso 1 1 calc R
H3B H 0.4880 0.2448 0.9551 0.106 Uiso 1 1 calc R
C4 C 0.3481(9) 0.2252(5) 1.0414(6) 0.097(3) Uani 1 1 d .
H4 H 0.4274 0.2109 1.1120 0.116 Uiso 1 1 calc R
C5 C 0.2376(7) 0.2809(5) 1.0678(5) 0.084(2) Uani 1 1 d .
H5A H 0.2891 0.3293 1.1161 0.101 Uiso 1 1 calc R
H5B H 0.1909 0.2446 1.1076 0.101 Uiso 1 1 calc R
C6 C 0.1170(6) 0.3198(4) 0.9645(4) 0.0662(18) Uani 1 1 d .
H6A H 0.0568 0.2718 0.9203 0.079 Uiso 1 1 calc R
H6B H 0.0529 0.3586 0.9867 0.079 Uiso 1 1 calc R
C7 C 0.2873(9) 0.1364(5) 0.9849(6) 0.158(4) Uani 1 1 d .
H7A H 0.3645 0.1048 0.9706 0.237 Uiso 1 1 calc R
H7B H 0.2065 0.1474 0.9163 0.237 Uiso 1 1 calc R
H7C H 0.2530 0.1012 1.0323 0.237 Uiso 1 1 calc R
C8 C 0.2331(6) 0.4697(4) 0.9335(4) 0.0544(17) Uani 1 1 d .
H8 H 0.3309 0.4846 0.9324 0.065 Uiso 1 1 calc R
C9 C 0.1080(7) 0.4989(5) 0.8294(5) 0.0659(19) Uani 1 1 d .
C10 C 0.3365(8) 0.5123(4) 1.1225(5) 0.0641(19) Uani 1 1 d .
C11 C 0.2985(7) 0.5481(4) 1.2155(4) 0.092(2) Uani 1 1 d .
H11A H 0.1929 0.5552 1.1918 0.139 Uiso 1 1 calc R
H11B H 0.3458 0.6049 1.2379 0.139 Uiso 1 1 calc R
H11C H 0.3323 0.5075 1.2768 0.139 Uiso 1 1 calc R
C12 C -0.0188(6) 0.3784(4) 0.6904(4) 0.0463(15) Uani 1 1 d .
C13 C -0.0600(6) 0.2898(4) 0.6763(4) 0.0536(17) Uani 1 1 d .
H13 H -0.0280 0.2515 0.7368 0.064 Uiso 1 1 calc R
C14 C -0.1467(6) 0.2579(4) 0.5752(4) 0.0569(17) Uani 1 1 d .
H14 H -0.1740 0.1981 0.5678 0.068 Uiso 1 1 calc R
C15 C -0.1948(6) 0.3123(4) 0.4838(5) 0.0545(16) Uani 1 1 d .
C16 C -0.1579(7) 0.4009(4) 0.4974(4) 0.0647(18) Uani 1 1 d .
H16 H -0.1919 0.4392 0.4370 0.078 Uiso 1 1 calc R
C17 C -0.0711(7) 0.4335(4) 0.5996(5) 0.0632(18) Uani 1 1 d .
H17 H -0.0473 0.4938 0.6075 0.076 Uiso 1 1 calc R
C18 C -0.3357(8) 0.3303(5) 0.2911(5) 0.116(3) Uani 1 1 d .
H18A H -0.3921 0.2958 0.2273 0.173 Uiso 1 1 calc R
H18B H -0.2551 0.3591 0.2783 0.173 Uiso 1 1 calc R
H18C H -0.3986 0.3746 0.3046 0.173 Uiso 1 1 calc R
N1 N 0.0717(5) 0.4136(3) 0.7937(3) 0.0527(13) Uani 1 1 d .
O1 O 0.0548(6) 0.5693(3) 0.7890(3) 0.1019(18) Uani 1 1 d .
O2 O 0.2140(4) 0.5006(3) 1.0302(3) 0.0695(13) Uani 1 1 d .
O3 O 0.4588(5) 0.4964(3) 1.1252(3) 0.0809(15) Uani 1 1 d .
O4 O -0.2782(4) 0.2730(3) 0.3852(3) 0.0768(14) Uani 1 1 d .

loop_
_atom_site_aniso_label
_atom_site_aniso_U_11
_atom_site_aniso_U_22
_atom_site_aniso_U_33
_atom_site_aniso_U_23
_atom_site_aniso_U_13
_atom_site_aniso_U_12
C1 0.041(4) 0.058(4) 0.038(3) 0.002(3) 0.008(3) 0.000(3)
C2 0.059(4) 0.066(4) 0.062(4) -0.016(3) 0.014(4) -0.006(4)
C3 0.050(4) 0.094(6) 0.098(6) -0.030(5) -0.001(4) 0.009(4)
C4 0.095(6) 0.069(6) 0.079(5) 0.009(4) -0.024(5) 0.008(5)
C5 0.081(5) 0.093(6) 0.056(4) 0.019(4) 0.000(4) -0.028(5)
C6 0.055(4) 0.091(5) 0.046(3) 0.011(4) 0.011(3) -0.014(4)
C7 0.172(9) 0.077(6) 0.142(8) -0.011(5) -0.038(6) -0.020(6)
C8 0.062(4) 0.060(4) 0.040(3) -0.018(3) 0.017(3) -0.019(3)
C9 0.077(5) 0.050(5) 0.060(4) -0.005(4) 0.013(4) -0.003(4)
C10 0.068(5) 0.070(5) 0.054(4) -0.005(4) 0.021(4) 0.004(4)
C11 0.089(5) 0.122(6) 0.061(4) -0.027(4) 0.021(4) 0.009(5)
C12 0.046(4) 0.051(4) 0.038(3) -0.005(3) 0.012(3) -0.009(3)
C13 0.054(4) 0.054(4) 0.041(3) 0.003(3) 0.003(3) -0.009(3)
C14 0.058(4) 0.050(4) 0.056(4) 0.002(3) 0.013(3) -0.008(3)
C15 0.050(4) 0.063(4) 0.043(4) -0.007(3) 0.009(3) -0.006(4)
C16 0.077(5) 0.061(5) 0.044(4) 0.005(3) 0.008(3) 0.000(4)
C17 0.081(5) 0.045(4) 0.056(4) 0.005(3) 0.017(4) -0.008(4)
C18 0.141(7) 0.121(7) 0.044(4) 0.007(4) -0.013(4) -0.021(6)
N1 0.059(3) 0.044(3) 0.045(3) -0.001(3) 0.008(3) -0.003(3)
O1 0.143(5) 0.048(3) 0.076(3) -0.009(3) -0.005(3) 0.004(3)
O2 0.057(3) 0.091(3) 0.052(3) -0.019(2) 0.012(2) 0.001(3)
O3 0.056(3) 0.114(4) 0.068(3) -0.018(3) 0.018(2) -0.009(3)
O4 0.081(3) 0.081(3) 0.048(3) -0.005(2) 0.000(2) -0.015(3)

loop_
_atom_type_symbol
_atom_type_description
_atom_type_scat_dispersion_real
_atom_type_scat_dispersion_imag
_atom_type_scat_source
C C 0.0033 0.0016 'International Tables Vol C Tables 4.2.6.8 and 6.1.1.4'
H H 0.0000 0.0000 'International Tables Vol C Tables 4.2.6.8 and 6.1.1.4'
N N 0.0061 0.0033 'International Tables Vol C Tables 4.2.6.8 and 6.1.1.4'
O O 0.0106 0.0060 'International Tables Vol C Tables 4.2.6.8 and 6.1.1.4'

loop_
_geom_angle_atom_site_label_1
_geom_angle_atom_site_label_2
_geom_angle_atom_site_label_3
_geom_angle
N1 C1 C2 112.5(4)
N1 C1 C6 112.9(5)
C2 C1 C6 112.0(5)
N1 C1 C8 85.9(4)
C2 C1 C8 115.0(5)
C6 C1 C8 116.1(5)
C1 C2 C3 111.1(5)
C2 C3 C4 111.0(5)
C5 C4 C7 114.5(8)
C5 C4 C3 109.3(6)
C7 C4 C3 112.2(7)
C4 C5 C6 113.0(6)
C1 C6 C5 110.8(5)
O2 C8 C9 112.1(5)
O2 C8 C1 118.1(5)
C9 C8 C1 86.8(4)
O1 C9 N1 131.1(6)
O1 C9 C8 135.8(6)
N1 C9 C8 93.0(5)
O3 C10 O2 122.5(6)
O3 C10 C11 125.9(6)
O2 C10 C11 111.6(6)
C17 C12 C13 117.9(5)
C17 C12 N1 119.8(5)
C13 C12 N1 122.4(5)
C14 C13 C12 120.8(5)
C13 C14 C15 121.2(6)
C16 C15 O4 125.0(6)
C16 C15 C14 118.4(5)
O4 C15 C14 116.6(6)
C15 C16 C17 120.5(5)
C16 C17 C12 121.1(6)
C9 N1 C12 131.9(5)
C9 N1 C1 94.2(4)
C12 N1 C1 132.8(5)
C10 O2 C8 118.1(5)
C15 O4 C18 116.8(5)

loop_
_geom_bond_atom_site_label_1
_geom_bond_atom_site_label_2
_geom_bond_distance
C1 N1 1.509(6)
C1 C2 1.510(7)
C1 C6 1.523(7)
C1 C8 1.556(7)
C2 C3 1.536(7)
C3 C4 1.541(9)
C4 C5 1.495(9)
C4 C7 1.532(8)
C5 C6 1.534(7)
C8 O2 1.415(5)
C8 C9 1.511(7)
C9 O1 1.207(6)
C9 N1 1.364(7)
C10 O3 1.197(7)
C10 O2 1.352(7)
C10 C11 1.489(7)
C12 C17 1.376(6)
C12 C13 1.380(7)
C12 N1 1.408(6)
C13 C14 1.360(6)
C14 C15 1.374(7)
C15 C16 1.371(7)
C15 O4 1.371(6)
C16 C17 1.374(7)
C18 O4 1.430(6)

loop_
_geom_torsion_atom_site_label_1
_geom_torsion_atom_site_label_2
_geom_torsion_atom_site_label_3
_geom_torsion_atom_site_label_4
_geom_torsion
N1 C1 C2 C3 177.1(5)
C6 C1 C2 C3 -54.5(6)
C8 C1 C2 C3 80.9(6)
C1 C2 C3 C4 56.5(7)
C2 C3 C4 C5 -57.1(7)
C2 C3 C4 C7 71.1(8)
C7 C4 C5 C6 -70.1(8)
C3 C4 C5 C6 56.8(7)
N1 C1 C6 C5 -178.9(5)
C2 C1 C6 C5 52.9(7)
C8 C1 C6 C5 -82.0(7)
C4 C5 C6 C1 -55.0(7)
N1 C1 C8 O2 115.9(5)
C2 C1 C8 O2 -131.2(5)
C6 C1 C8 O2 2.4(7)
N1 C1 C8 C9 2.5(4)
C2 C1 C8 C9 115.4(5)
C6 C1 C8 C9 -111.0(5)
O2 C8 C9 O1 57.8(10)
C1 C8 C9 O1 176.9(9)
O2 C8 C9 N1 -121.9(5)
C1 C8 C9 N1 -2.8(5)
C17 C12 C13 C14 1.5(9)
N1 C12 C13 C14 -179.5(5)
C12 C13 C14 C15 0.7(9)
C13 C14 C15 C16 -2.5(9)
C13 C14 C15 O4 178.2(5)
O4 C15 C16 C17 -178.7(5)
C14 C15 C16 C17 2.0(10)
C15 C16 C17 C12 0.2(10)
C13 C12 C17 C16 -1.9(9)
N1 C12 C17 C16 179.1(6)
O1 C9 N1 C12 13.9(12)
C8 C9 N1 C12 -166.3(6)
O1 C9 N1 C1 -176.9(8)
C8 C9 N1 C1 2.9(5)
C17 C12 N1 C9 9.6(9)
C13 C12 N1 C9 -169.4(6)
C17 C12 N1 C1 -155.6(6)
C13 C12 N1 C1 25.4(9)
C2 C1 N1 C9 -118.2(5)
C6 C1 N1 C9 113.8(5)
C8 C1 N1 C9 -2.8(5)
C2 C1 N1 C12 50.9(8)
C6 C1 N1 C12 -77.1(7)
C8 C1 N1 C12 166.3(6)
O3 C10 O2 C8 -1.0(10)
C11 C10 O2 C8 177.8(5)
C9 C8 O2 C10 -153.5(5)
C1 C8 O2 C10 108.0(6)
C16 C15 O4 C18 -2.9(9)
C14 C15 O4 C18 176.4(6)
